data_1503387
loop_
_publ_author_name
'Tucker, Joseph W.'
'Narayanam, Jagan M. R.'
'Krabbe, Scott W.'
'Stephenson, Corey R. J.'

_publ_section_title
;
 Electron transfer photoredox catalysis: intramolecular radical addition
 to indoles and pyrroles.
;
_journal_issue 2
_journal_name_full 'Organic letters'
_journal_page_first 368
_journal_page_last 371
_journal_paper_doi 10.1021/ol902703k
_journal_volume 12
_journal_year 2010
_chemical_formula_sum 'C19 H21 N O4'
_chemical_formula_weight 327.37
_chemical_name_systematic
; 
 ? 
;
_space_group_IT_number 14
_symmetry_cell_setting monoclinic
_symmetry_space_group_name_Hall '-P 2ybc'
_symmetry_space_group_name_H-M 'P 1 21/c 1'
_atom_sites_solution_hydrogens geom
_atom_sites_solution_primary direct
_atom_sites_solution_secondary difmap
_audit_creation_method SHELXL-97
_cell_angle_alpha 90.00
_cell_angle_beta 99.403(6)
_cell_angle_gamma 90.00
_cell_formula_units_Z 4
_cell_length_a 11.495(5)
_cell_length_b 15.474(7)
_cell_length_c 9.384(4)
_cell_measurement_reflns_used 4134
_cell_measurement_temperature 100
_cell_measurement_theta_max 25.69
_cell_measurement_theta_min 2.23
_cell_volume 1646.7(12)
_computing_cell_refinement 'Bruker SMART'
_computing_data_collection 'Bruker SMART'
_computing_data_reduction 'Bruker SAINT'
_computing_molecular_graphics 'Bruker SHELXTL'
_computing_publication_material 'Bruker SHELXTL'
_computing_structure_refinement 'SHELXL-97 (Sheldrick, 1997)'
_computing_structure_solution 'SHELXS-97 (Sheldrick, 1990)'
_diffrn_ambient_temperature 373(2)
_diffrn_measured_fraction_theta_full 0.986
_diffrn_measured_fraction_theta_max 0.986
_diffrn_measurement_device_type 'CCD area detector'
_diffrn_measurement_method 'phi and omega scans'
_diffrn_radiation_monochromator graphite
_diffrn_radiation_source 'fine-focus sealed tube'
_diffrn_radiation_type MoK\a
_diffrn_radiation_wavelength 0.71073
_diffrn_reflns_av_R_equivalents 0.1317
_diffrn_reflns_av_sigmaI/netI 0.0763
_diffrn_reflns_limit_h_max 15
_diffrn_reflns_limit_h_min -15
_diffrn_reflns_limit_k_max 20
_diffrn_reflns_limit_k_min -20
_diffrn_reflns_limit_l_max 12
_diffrn_reflns_limit_l_min -12
_diffrn_reflns_number 19505
_diffrn_reflns_theta_full 28.31
_diffrn_reflns_theta_max 28.31
_diffrn_reflns_theta_min 1.80
_exptl_absorpt_coefficient_mu 0.093
_exptl_absorpt_correction_T_max 0.9954
_exptl_absorpt_correction_T_min 0.9817
_exptl_absorpt_correction_type none
_exptl_crystal_colour colorless
_exptl_crystal_density_diffrn 1.320
_exptl_crystal_density_meas 0
_exptl_crystal_density_method 'not measured'
_exptl_crystal_description needle
_exptl_crystal_F_000 696
_exptl_crystal_size_max 0.20
_exptl_crystal_size_mid 0.10
_exptl_crystal_size_min 0.05
_refine_diff_density_max 0.440
_refine_diff_density_min -0.243
_refine_diff_density_rms 0.072
_refine_ls_extinction_method none
_refine_ls_goodness_of_fit_ref 1.015
_refine_ls_hydrogen_treatment mixed
_refine_ls_matrix_type full
_refine_ls_number_parameters 225
_refine_ls_number_reflns 4047
_refine_ls_number_restraints 0
_refine_ls_restrained_S_all 1.015
_refine_ls_R_factor_all 0.0889
_refine_ls_R_factor_gt 0.0594
_refine_ls_shift/su_max 3.149
_refine_ls_shift/su_mean 0.040
_refine_ls_structure_factor_coef Fsqd
_refine_ls_weighting_details 'calc w=1/[\s^2^(Fo^2^)+(0.1115P)^2^+0.0000P] where P=(Fo^2^+2Fc^2^)/3'
_refine_ls_weighting_scheme calc
_refine_ls_wR_factor_gt 0.1738
_refine_ls_wR_factor_ref 0.1947
_reflns_number_gt 2669
_reflns_number_total 4047
_reflns_threshold_expression >2sigma(I)
_cod_data_source_file ol902703k_si_002.cif
_cod_data_source_block sj3
_cod_depositor_comments
;
The following automatic conversions were performed:

'_cell_measurement_temperature' value '100K' was changed to '100' -
the value should be numeric and without a unit
designator.

'_symmetry_cell_setting' value 'Monoclinic' changed to
'monoclinic' according to
/home/saulius/struct/CIF-dictionaries/cif_core.dic dictionary named
'cif_core.dic' version 2.4.2 from 2011-04-26.

Automatic conversion script
Id: cif_fix_values 1715 2011-07-08 13:25:40Z adriana 
;
_cod_original_cell_volume 1646.8(13)
_cod_original_sg_symbol_H-M P2(1)/c
_cod_database_code 1503387

loop_
_symmetry_equiv_pos_as_xyz
'x, y, z'
'-x, y+1/2, -z+1/2'
'-x, -y, -z'
'x, -y-1/2, z-1/2'

loop_
_atom_site_label
_atom_site_type_symbol
_atom_site_fract_x
_atom_site_fract_y
_atom_site_fract_z
_atom_site_U_iso_or_equiv
_atom_site_adp_type
_atom_site_occupancy
_atom_site_symmetry_multiplicity
_atom_site_calc_flag
_atom_site_refinement_flags
N1 N 0.61036(14) 0.10223(10) 0.98594(17) 0.0394(4) Uani 1 1 d .
C18 C 0.88440(16) 0.01663(12) 0.6656(2) 0.0367(4) Uani 1 1 d .
C8 C 0.71446(17) 0.06059(12) 1.0418(2) 0.0384(5) Uani 1 1 d .
C9 C 0.80565(17) 0.04426(13) 0.9479(2) 0.0397(5) Uani 1 1 d .
H9A H 0.7917 -0.0114 0.9007 0.048 Uiso 1 1 calc R
H9B H 0.8835 0.0434 1.0064 0.048 Uiso 1 1 calc R
C5 C 0.54111(17) 0.10752(12) 1.0921(2) 0.0401(5) Uani 1 1 d .
C13 C 0.87648(18) 0.10958(12) 0.7167(2) 0.0402(5) Uani 1 1 d .
C6 C 0.60294(17) 0.06754(12) 1.2178(2) 0.0398(5) Uani 1 1 d .
C10 C 0.79916(18) 0.11507(13) 0.8357(2) 0.0418(5) Uani 1 1 d .
H10 H 0.8192(19) 0.1693(16) 0.888(2) 0.050 Uiso 1 1 calc .
C12 C 0.58608(18) 0.14803(13) 0.84761(19) 0.0439(5) Uani 1 1 d .
H12A H 0.5877 0.2098 0.8650 0.053 Uiso 1 1 calc R
H12B H 0.5078 0.1329 0.7985 0.053 Uiso 1 1 calc R
C16 C 1.0007(2) 0.14463(13) 0.7651(2) 0.0476(5) Uani 1 1 d .
C7 C 0.71239(18) 0.03896(13) 1.1818(2) 0.0417(5) Uani 1 1 d .
H7 H 0.7719 0.0105 1.2432 0.050 Uiso 1 1 calc R
C11 C 0.67590(19) 0.12535(13) 0.7523(2) 0.0452(5) Uani 1 1 d .
H11 H 0.6524(19) 0.0706(15) 0.704(2) 0.054 Uiso 1 1 calc .
C4 C 0.43123(19) 0.14528(14) 1.0898(3) 0.0509(5) Uani 1 1 d .
H4 H 0.3914 0.1719 1.0072 0.061 Uiso 1 1 calc R
C14 C 0.8092(2) 0.16714(14) 0.5926(2) 0.0507(6) Uani 1 1 d .
H14A H 0.8547 0.2185 0.5795 0.061 Uiso 1 1 calc R
H14B H 0.7956 0.1352 0.5025 0.061 Uiso 1 1 calc R
C15 C 0.6920(2) 0.19195(13) 0.6381(2) 0.0492(6) Uani 1 1 d .
H15A H 0.6954 0.2499 0.6779 0.059 Uiso 1 1 calc R
H15B H 0.6281 0.1889 0.5568 0.059 Uiso 1 1 calc R
C19 C 0.9809(2) -0.11721(12) 0.7166(3) 0.0524(6) Uani 1 1 d .
H19A H 0.9898 -0.1237 0.6173 0.079 Uiso 1 1 calc R
H19B H 0.9114 -0.1473 0.7336 0.079 Uiso 1 1 calc R
H19C H 1.0487 -0.1408 0.7775 0.079 Uiso 1 1 calc R
C2 C 0.4417(2) 0.10218(15) 1.3395(3) 0.0558(6) Uani 1 1 d .
H2 H 0.4066 0.1010 1.4220 0.067 Uiso 1 1 calc R
C1 C 0.55115(19) 0.06450(13) 1.3425(2) 0.0472(5) Uani 1 1 d .
H1 H 0.5895 0.0377 1.4258 0.057 Uiso 1 1 calc R
C3 C 0.3837(2) 0.14161(15) 1.2157(3) 0.0595(6) Uani 1 1 d .
H3 H 0.3103 0.1665 1.2172 0.071 Uiso 1 1 calc R
C17 C 1.1805(2) 0.17319(17) 0.6775(4) 0.0741(8) Uani 1 1 d .
H17A H 1.2119 0.1770 0.7785 0.111 Uiso 1 1 calc R
H17B H 1.1762 0.2300 0.6357 0.111 Uiso 1 1 calc R
H17C H 1.2309 0.1375 0.6302 0.111 Uiso 1 1 calc R
O3 O 0.97003(12) -0.02638(8) 0.74922(14) 0.0437(4) Uani 1 1 d .
O4 O 0.81873(13) -0.01512(10) 0.56837(16) 0.0551(4) Uani 1 1 d .
O2 O 1.06412(14) 0.13590(10) 0.65929(18) 0.0578(4) Uani 1 1 d .
O1 O 1.03501(16) 0.17871(11) 0.87829(18) 0.0693(5) Uani 1 1 d .

loop_
_atom_site_aniso_label
_atom_site_aniso_U_11
_atom_site_aniso_U_22
_atom_site_aniso_U_33
_atom_site_aniso_U_23
_atom_site_aniso_U_13
_atom_site_aniso_U_12
N1 0.0396(9) 0.0367(9) 0.0384(9) -0.0021(7) -0.0038(7) 0.0072(7)
C18 0.0385(10) 0.0332(9) 0.0387(10) 0.0024(8) 0.0073(8) -0.0026(8)
C8 0.0404(10) 0.0328(10) 0.0389(10) -0.0003(8) -0.0029(8) 0.0076(8)
C9 0.0446(11) 0.0375(10) 0.0350(10) 0.0031(8) 0.0008(8) 0.0111(8)
C5 0.0364(10) 0.0317(10) 0.0497(11) -0.0075(8) -0.0006(9) -0.0009(8)
C13 0.0509(12) 0.0296(9) 0.0372(10) 0.0035(7) -0.0016(9) 0.0019(8)
C6 0.0416(11) 0.0309(10) 0.0457(11) -0.0025(8) 0.0037(9) -0.0048(8)
C10 0.0516(12) 0.0327(10) 0.0376(10) 0.0003(8) -0.0030(9) 0.0084(8)
C12 0.0491(12) 0.0390(10) 0.0378(10) -0.0052(8) -0.0101(9) 0.0158(9)
C16 0.0619(14) 0.0259(10) 0.0508(12) 0.0024(9) -0.0034(11) -0.0035(9)
C7 0.0428(11) 0.0409(11) 0.0392(10) 0.0035(8) -0.0003(8) 0.0034(8)
C11 0.0540(13) 0.0361(11) 0.0398(11) 0.0002(8) -0.0088(9) 0.0102(9)
C4 0.0414(12) 0.0423(12) 0.0668(14) -0.0038(10) 0.0025(10) 0.0043(9)
C14 0.0647(15) 0.0366(11) 0.0466(12) 0.0129(9) -0.0038(10) 0.0016(10)
C15 0.0660(15) 0.0352(10) 0.0408(11) 0.0024(8) -0.0079(10) 0.0115(9)
C19 0.0600(14) 0.0298(11) 0.0685(14) 0.0003(9) 0.0138(11) 0.0044(9)
C2 0.0575(14) 0.0433(12) 0.0708(15) -0.0035(11) 0.0232(12) -0.0061(10)
C1 0.0482(12) 0.0391(11) 0.0550(13) -0.0010(9) 0.0105(10) -0.0053(9)
C3 0.0414(12) 0.0479(13) 0.0911(18) -0.0066(12) 0.0167(12) 0.0033(10)
C17 0.0608(16) 0.0479(14) 0.114(2) -0.0099(14) 0.0166(15) -0.0153(12)
O3 0.0561(9) 0.0283(7) 0.0437(7) 0.0008(6) -0.0003(6) 0.0064(6)
O4 0.0531(9) 0.0468(9) 0.0599(9) -0.0151(7) -0.0072(7) 0.0021(7)
O2 0.0537(10) 0.0511(10) 0.0684(10) -0.0044(8) 0.0094(8) -0.0098(7)
O1 0.0791(12) 0.0565(10) 0.0680(11) -0.0210(8) -0.0003(9) -0.0179(9)

loop_
_atom_type_symbol
_atom_type_description
_atom_type_scat_dispersion_real
_atom_type_scat_dispersion_imag
_atom_type_scat_source
C C 0.0033 0.0016 'International Tables Vol C Tables 4.2.6.8 and 6.1.1.4'
H H 0.0000 0.0000 'International Tables Vol C Tables 4.2.6.8 and 6.1.1.4'
N N 0.0061 0.0033 'International Tables Vol C Tables 4.2.6.8 and 6.1.1.4'
O O 0.0106 0.0060 'International Tables Vol C Tables 4.2.6.8 and 6.1.1.4'

loop_
_geom_angle_atom_site_label_1
_geom_angle_atom_site_label_2
_geom_angle_atom_site_label_3
_geom_angle
C5 N1 C8 108.67(16)
C5 N1 C12 124.33(16)
C8 N1 C12 126.03(17)
O4 C18 O3 124.05(18)
O4 C18 C13 124.58(17)
O3 C18 C13 111.26(15)
C7 C8 N1 109.26(17)
C7 C8 C9 130.66(17)
N1 C8 C9 120.06(16)
C8 C9 C10 109.14(16)
C8 C9 H9A 109.9
C10 C9 H9A 109.9
C8 C9 H9B 109.9
C10 C9 H9B 109.9
H9A C9 H9B 108.3
N1 C5 C4 130.3(2)
N1 C5 C6 107.84(17)
C4 C5 C6 121.9(2)
C18 C13 C16 109.17(16)
C18 C13 C10 110.59(16)
C16 C13 C10 112.80(16)
C18 C13 C14 110.53(16)
C16 C13 C14 110.12(16)
C10 C13 C14 103.54(16)
C1 C6 C5 119.17(19)
C1 C6 C7 134.54(19)
C5 C6 C7 106.28(18)
C11 C10 C9 111.84(18)
C11 C10 C13 103.54(16)
C9 C10 C13 119.77(16)
C11 C10 H10 106.1(12)
C9 C10 H10 108.9(11)
C13 C10 H10 105.7(12)
N1 C12 C11 111.21(15)
N1 C12 H12A 109.4
C11 C12 H12A 109.4
N1 C12 H12B 109.4
C11 C12 H12B 109.4
H12A C12 H12B 108.0
O1 C16 O2 124.5(2)
O1 C16 C13 125.4(2)
O2 C16 C13 109.97(17)
C8 C7 C6 107.96(18)
C8 C7 H7 126.0
C6 C7 H7 126.0
C10 C11 C12 113.02(16)
C10 C11 C15 102.97(18)
C12 C11 C15 115.65(17)
C10 C11 H11 107.8(12)
C12 C11 H11 108.0(12)
C15 C11 H11 109.0(12)
C3 C4 C5 117.1(2)
C3 C4 H4 121.5
C5 C4 H4 121.5
C15 C14 C13 106.66(17)
C15 C14 H14A 110.4
C13 C14 H14A 110.4
C15 C14 H14B 110.4
C13 C14 H14B 110.4
H14A C14 H14B 108.6
C11 C15 C14 103.95(16)
C11 C15 H15A 111.0
C14 C15 H15A 111.0
C11 C15 H15B 111.0
C14 C15 H15B 111.0
H15A C15 H15B 109.0
O3 C19 H19A 109.5
O3 C19 H19B 109.5
H19A C19 H19B 109.5
O3 C19 H19C 109.5
H19A C19 H19C 109.5
H19B C19 H19C 109.5
C1 C2 C3 121.0(2)
C1 C2 H2 119.5
C3 C2 H2 119.5
C2 C1 C6 118.7(2)
C2 C1 H1 120.7
C6 C1 H1 120.7
C4 C3 C2 122.2(2)
C4 C3 H3 118.9
C2 C3 H3 118.9
O2 C17 H17A 109.5
O2 C17 H17B 109.5
H17A C17 H17B 109.5
O2 C17 H17C 109.5
H17A C17 H17C 109.5
H17B C17 H17C 109.5
C18 O3 C19 116.19(15)
C16 O2 C17 118.8(2)

loop_
_geom_bond_atom_site_label_1
_geom_bond_atom_site_label_2
_geom_bond_distance
N1 C5 1.376(3)
N1 C8 1.385(2)
N1 C12 1.465(2)
C18 O4 1.191(2)
C18 O3 1.332(2)
C18 C13 1.524(3)
C8 C7 1.360(3)
C8 C9 1.497(3)
C9 C10 1.513(3)
C9 H9A 0.9700
C9 H9B 0.9700
C5 C4 1.389(3)
C5 C6 1.416(3)
C13 C16 1.526(3)
C13 C10 1.539(3)
C13 C14 1.566(3)
C6 C1 1.397(3)
C6 C7 1.425(3)
C10 C11 1.511(3)
C10 H10 1.05(2)
C12 C11 1.513(3)
C12 H12A 0.9700
C12 H12B 0.9700
C16 O1 1.194(2)
C16 O2 1.332(3)
C7 H7 0.9300
C11 C15 1.520(3)
C11 H11 1.06(2)
C4 C3 1.381(4)
C4 H4 0.9300
C14 C15 1.527(3)
C14 H14A 0.9700
C14 H14B 0.9700
C15 H15A 0.9700
C15 H15B 0.9700
C19 O3 1.448(2)
C19 H19A 0.9600
C19 H19B 0.9600
C19 H19C 0.9600
C2 C1 1.382(3)
C2 C3 1.384(4)
C2 H2 0.9300
C1 H1 0.9300
C3 H3 0.9300
C17 O2 1.441(3)
C17 H17A 0.9600
C17 H17B 0.9600
C17 H17C 0.9600

loop_
_geom_torsion_atom_site_label_1
_geom_torsion_atom_site_label_2
_geom_torsion_atom_site_label_3
_geom_torsion_atom_site_label_4
_geom_torsion
C5 N1 C8 C7 0.3(2)
C12 N1 C8 C7 169.31(18)
C5 N1 C8 C9 178.70(17)
C12 N1 C8 C9 -12.2(3)
C7 C8 C9 C10 -151.6(2)
N1 C8 C9 C10 30.3(2)
C8 N1 C5 C4 178.0(2)
C12 N1 C5 C4 8.8(3)
C8 N1 C5 C6 -0.5(2)
C12 N1 C5 C6 -169.75(17)
O4 C18 C13 C16 -144.6(2)
O3 C18 C13 C16 39.2(2)
O4 C18 C13 C10 90.7(2)
O3 C18 C13 C10 -85.49(19)
O4 C18 C13 C14 -23.3(3)
O3 C18 C13 C14 160.45(16)
N1 C5 C6 C1 179.86(17)
C4 C5 C6 C1 1.2(3)
N1 C5 C6 C7 0.5(2)
C4 C5 C6 C7 -178.17(18)
C8 C9 C10 C11 -53.4(2)
C8 C9 C10 C13 -174.72(17)
C18 C13 C10 C11 -87.06(18)
C16 C13 C10 C11 150.37(16)
C14 C13 C10 C11 31.4(2)
C18 C13 C10 C9 38.3(2)
C16 C13 C10 C9 -84.3(2)
C14 C13 C10 C9 156.70(18)
C5 N1 C12 C11 -177.47(18)
C8 N1 C12 C11 15.1(3)
C18 C13 C16 O1 -128.5(2)
C10 C13 C16 O1 -5.1(3)
C14 C13 C16 O1 110.0(2)
C18 C13 C16 O2 54.9(2)
C10 C13 C16 O2 178.25(16)
C14 C13 C16 O2 -66.6(2)
N1 C8 C7 C6 0.1(2)
C9 C8 C7 C6 -178.16(19)
C1 C6 C7 C8 -179.6(2)
C5 C6 C7 C8 -0.3(2)
C9 C10 C11 C12 59.9(2)
C13 C10 C11 C12 -169.79(16)
C9 C10 C11 C15 -174.59(16)
C13 C10 C11 C15 -44.29(19)
N1 C12 C11 C10 -37.8(2)
N1 C12 C11 C15 -156.15(17)
N1 C5 C4 C3 -178.9(2)
C6 C5 C4 C3 -0.6(3)
C18 C13 C14 C15 111.28(19)
C16 C13 C14 C15 -128.02(19)
C10 C13 C14 C15 -7.2(2)
C10 C11 C15 C14 39.3(2)
C12 C11 C15 C14 163.11(18)
C13 C14 C15 C11 -19.5(2)
C3 C2 C1 C6 0.5(3)
C5 C6 C1 C2 -1.1(3)
C7 C6 C1 C2 178.0(2)
C5 C4 C3 C2 -0.1(3)
C1 C2 C3 C4 0.1(4)
O4 C18 O3 C19 -0.1(3)
C13 C18 O3 C19 176.12(16)
O1 C16 O2 C17 -3.1(3)
C13 C16 O2 C17 173.63(18)
